data_2214089
loop_
_publ_author_name
'Ko\,sar, Ba\,sak'
'Karaarslan, Muhsin'
'Demir, Ibrahim'
'B\"uy\"ukg\"ung\"or, Orhan'

_publ_section_title
;
 <i>tert</i>-Butyl
 3a-chloroperhydro-2,6a-epoxyoxireno[<i>e</i>]isoindole-5-carboxylate
;
_journal_coeditor_code BT2388
_journal_issue 7
_journal_name_full 'Acta Crystallographica Section E'
_journal_page_first o3323
_journal_page_last o3323
_journal_paper_doi 10.1107/S1600536807030346
_journal_volume 63
_journal_year 2007
_chemical_formula_iupac 'C13 H18 Cl N O4'
_chemical_formula_moiety 'C13 H18 Cl N O4'
_chemical_formula_sum 'C13 H18 Cl N O4'
_chemical_formula_weight 287.73
_chemical_name_systematic
;
tert-Butyl 3a-chloroperhydro-2,6a-epoxyoxireno[e]isoindole-5-carboxylate
;
_space_group_IT_number 14
_symmetry_cell_setting monoclinic
_symmetry_space_group_name_Hall '-P 2ybc'
_symmetry_space_group_name_H-M 'P 1 21/c 1'
_atom_sites_solution_hydrogens geom
_atom_sites_solution_primary direct
_atom_sites_solution_secondary difmap
_cell_angle_alpha 90.00
_cell_angle_beta 90.134(7)
_cell_angle_gamma 90.00
_cell_formula_units_Z 4
_cell_length_a 18.7133(15)
_cell_length_b 8.3800(8)
_cell_length_c 9.2123(7)
_cell_measurement_reflns_used 1048
_cell_measurement_temperature 293(2)
_cell_measurement_theta_max 27.94
_cell_measurement_theta_min 2.18
_cell_volume 1444.6(2)
_computing_cell_refinement X-AREA
_computing_data_collection 'X-AREA (Stoe & Cie, 2002)'
_computing_data_reduction 'X-RED (Stoe & Cie, 2002)'
_computing_molecular_graphics 'ORTEP-3 for Windows (Farrugia, 1997)'
_computing_publication_material 'WinGX (Farrugia, 1999)'
_computing_structure_refinement 'SHELXL97 (Sheldrick, 1997)'
_computing_structure_solution 'SHELXS97 (Sheldrick, 1997)'
_diffrn_ambient_temperature 293(2)
_diffrn_detector_area_resol_mean 6.67
_diffrn_measured_fraction_theta_full 0.987
_diffrn_measured_fraction_theta_max 0.987
_diffrn_measurement_device_type 'Stoe IPDSII'
_diffrn_measurement_method \w
_diffrn_radiation_monochromator graphite
_diffrn_radiation_source 'fine-focus sealed tube'
_diffrn_radiation_type MoK\a
_diffrn_radiation_wavelength 0.71073
_diffrn_reflns_av_R_equivalents 0.0447
_diffrn_reflns_av_sigmaI/netI 0.0476
_diffrn_reflns_limit_h_max 24
_diffrn_reflns_limit_h_min -24
_diffrn_reflns_limit_k_max 10
_diffrn_reflns_limit_k_min -10
_diffrn_reflns_limit_l_max 11
_diffrn_reflns_limit_l_min -11
_diffrn_reflns_number 11238
_diffrn_reflns_theta_full 27.87
_diffrn_reflns_theta_max 27.87
_diffrn_reflns_theta_min 2.18
_diffrn_standards_decay_% <2
_diffrn_standards_number 0
_exptl_absorpt_coefficient_mu 0.274
_exptl_absorpt_correction_T_max 0.9919
_exptl_absorpt_correction_T_min 0.9108
_exptl_absorpt_correction_type integration
_exptl_absorpt_process_details '(X-RED; Stoe & Cie, 2002)'
_exptl_crystal_colour colourless
_exptl_crystal_density_diffrn 1.323
_exptl_crystal_density_method 'not measured'
_exptl_crystal_description plate
_exptl_crystal_F_000 608
_exptl_crystal_size_max 0.500
_exptl_crystal_size_mid 0.320
_exptl_crystal_size_min 0.030
_refine_diff_density_max 0.155
_refine_diff_density_min -0.167
_refine_ls_extinction_method none
_refine_ls_goodness_of_fit_ref 0.883
_refine_ls_hydrogen_treatment mixed
_refine_ls_matrix_type full
_refine_ls_number_parameters 208
_refine_ls_number_reflns 3390
_refine_ls_number_restraints 0
_refine_ls_restrained_S_all 0.883
_refine_ls_R_factor_all 0.0971
_refine_ls_R_factor_gt 0.0429
_refine_ls_shift/su_max 0.001
_refine_ls_shift/su_mean 0.000
_refine_ls_structure_factor_coef Fsqd
_refine_ls_weighting_details 'calc w=1/[\s^2^(Fo^2^)+(0.1002P)^2^] where P=(Fo^2^+2Fc^2^)/3'
_refine_ls_weighting_scheme calc
_refine_ls_wR_factor_gt 0.0934
_refine_ls_wR_factor_ref 0.1123
_reflns_number_gt 1847
_reflns_number_total 3390
_reflns_threshold_expression I>2\s(I)
_cod_data_source_file bt2388.cif
_cod_data_source_block I
_cod_original_sg_symbol_H-M 'P 21/c'
_cod_database_code 2214089
_cod_database_fobs_code 2214089

loop_
_symmetry_equiv_pos_as_xyz
'x, y, z'
'-x, y+1/2, -z+1/2'
'-x, -y, -z'
'x, -y-1/2, z-1/2'

loop_
_atom_site_type_symbol
_atom_site_label
_atom_site_fract_x
_atom_site_fract_y
_atom_site_fract_z
_atom_site_U_iso_or_equiv
_atom_site_adp_type
_atom_site_calc_flag
_atom_site_refinement_flags
_atom_site_occupancy
H H7B 0.8797(12) -0.369(3) 0.287(2) 0.051(6) Uiso d . 1
H H2B 0.8158(14) 0.132(3) 0.432(3) 0.069(8) Uiso d . 1
H H5 0.9326(13) -0.042(3) 0.043(3) 0.063(7) Uiso d . 1
H H8B 0.7149(14) -0.099(3) 0.293(3) 0.057(6) Uiso d . 1
H H7A 0.8627(12) -0.324(3) 0.120(3) 0.051(6) Uiso d . 1
H H4 0.9735(13) 0.188(3) 0.195(3) 0.061(7) Uiso d . 1
H H8A 0.7649(12) -0.123(3) 0.423(3) 0.059(7) Uiso d . 1
H H2A 0.8411(12) 0.225(3) 0.290(3) 0.062(7) Uiso d . 1
H H3 0.9437(14) 0.108(3) 0.459(3) 0.071(8) Uiso d . 1
Cl Cl1 0.78679(4) 0.04055(8) 0.07373(8) 0.0707(2) Uani d . 1
O O3 0.75689(9) -0.53162(17) 0.1873(2) 0.0633(5) Uani d . 1
O O1 0.91221(8) -0.09924(16) 0.38532(16) 0.0494(4) Uani d . 1
N N1 0.78055(9) -0.28137(18) 0.2605(2) 0.0446(4) Uani d . 1
O O2 1.00890(8) -0.04342(19) 0.2061(2) 0.0653(5) Uani d . 1
C C9 0.73723(11) -0.4063(2) 0.2387(2) 0.0462(5) Uani d . 1
C C1 0.81622(11) -0.0154(2) 0.2528(2) 0.0438(5) Uani d . 1
O O4 0.67030(8) -0.37214(19) 0.28057(19) 0.0612(4) Uani d . 1
C C7 0.85606(11) -0.2919(2) 0.2225(3) 0.0443(5) Uani d . 1
C C3 0.92012(13) 0.0720(3) 0.3739(3) 0.0581(6) Uani d . 1
C C5 0.93750(12) -0.0444(3) 0.1468(3) 0.0510(5) Uani d . 1
C C6 0.88277(10) -0.1245(2) 0.2436(2) 0.0392(4) Uani d . 1
C C8 0.76129(13) -0.1262(3) 0.3189(3) 0.0490(5) Uani d . 1
C C10 0.61231(13) -0.4860(3) 0.2554(3) 0.0697(7) Uani d . 1
C C2 0.84309(14) 0.1263(3) 0.3439(3) 0.0589(6) Uani d . 1
C C4 0.96174(13) 0.0886(3) 0.2346(3) 0.0604(7) Uani d . 1
C C13 0.54841(16) -0.3970(5) 0.3134(5) 0.1233(15) Uani d . 1
H H13A 0.5409 -0.3020 0.2570 0.185 Uiso calc R 1
H H13B 0.5568 -0.3684 0.4129 0.185 Uiso calc R 1
H H13C 0.5068 -0.4637 0.3071 0.185 Uiso calc R 1
C C12 0.62559(18) -0.6360(4) 0.3405(5) 0.1143(14) Uani d . 1
H H12A 0.6664 -0.6905 0.3015 0.171 Uiso calc R 1
H H12B 0.5844 -0.7040 0.3342 0.171 Uiso calc R 1
H H12C 0.6345 -0.6094 0.4403 0.171 Uiso calc R 1
C C11 0.60394(19) -0.5166(5) 0.0956(4) 0.1048(12) Uani d . 1
H H11A 0.6448 -0.5742 0.0606 0.157 Uiso calc R 1
H H11B 0.6002 -0.4167 0.0451 0.157 Uiso calc R 1
H H11C 0.5615 -0.5784 0.0789 0.157 Uiso calc R 1

loop_
_atom_site_aniso_label
_atom_site_aniso_U_11
_atom_site_aniso_U_22
_atom_site_aniso_U_33
_atom_site_aniso_U_12
_atom_site_aniso_U_13
_atom_site_aniso_U_23
Cl1 0.0830(5) 0.0629(4) 0.0661(4) 0.0032(3) -0.0240(3) 0.0150(3)
O3 0.0566(9) 0.0427(8) 0.0907(13) -0.0066(7) 0.0049(9) -0.0068(8)
O1 0.0569(9) 0.0499(8) 0.0413(9) -0.0035(7) -0.0076(7) 0.0012(7)
N1 0.0385(9) 0.0375(9) 0.0577(12) -0.0029(7) 0.0077(8) -0.0018(8)
O2 0.0477(9) 0.0570(9) 0.0914(14) -0.0100(7) 0.0072(9) 0.0031(9)
C9 0.0430(12) 0.0449(11) 0.0507(14) -0.0051(9) -0.0008(9) 0.0059(10)
C1 0.0473(11) 0.0397(10) 0.0444(12) 0.0016(8) -0.0030(9) -0.0036(9)
O4 0.0399(8) 0.0628(10) 0.0811(13) -0.0099(7) 0.0080(8) -0.0060(9)
C7 0.0409(11) 0.0390(10) 0.0531(15) -0.0017(9) 0.0063(10) -0.0037(10)
C3 0.0672(16) 0.0457(12) 0.0613(17) -0.0072(10) -0.0137(12) -0.0120(11)
C5 0.0491(13) 0.0518(12) 0.0521(15) -0.0077(10) 0.0061(10) 0.0051(11)
C6 0.0434(11) 0.0384(10) 0.0357(12) -0.0026(8) 0.0008(8) 0.0003(8)
C8 0.0439(13) 0.0470(12) 0.0562(17) 0.0017(9) 0.0062(11) -0.0077(11)
C10 0.0452(13) 0.0734(16) 0.090(2) -0.0162(12) -0.0038(13) 0.0052(14)
C2 0.0667(16) 0.0422(13) 0.0680(19) 0.0003(11) 0.0000(13) -0.0143(12)
C4 0.0563(14) 0.0439(12) 0.0811(19) -0.0134(11) -0.0030(13) 0.0080(12)
C13 0.0484(18) 0.130(3) 0.192(5) -0.0154(18) 0.020(2) -0.023(3)
C12 0.081(2) 0.110(3) 0.152(4) -0.0485(19) -0.022(2) 0.058(2)
C11 0.085(2) 0.131(3) 0.098(3) -0.030(2) -0.0279(19) -0.002(2)

loop_
_atom_type_symbol
_atom_type_description
_atom_type_scat_dispersion_real
_atom_type_scat_dispersion_imag
_atom_type_scat_source
C C 0.0033 0.0016 'International Tables Vol C Tables 4.2.6.8 and 6.1.1.4'
H H 0.0000 0.0000 'International Tables Vol C Tables 4.2.6.8 and 6.1.1.4'
Cl Cl 0.1484 0.1585 'International Tables Vol C Tables 4.2.6.8 and 6.1.1.4'
N N 0.0061 0.0033 'International Tables Vol C Tables 4.2.6.8 and 6.1.1.4'
O O 0.0106 0.0060 'International Tables Vol C Tables 4.2.6.8 and 6.1.1.4'

loop_
_geom_angle_atom_site_label_1
_geom_angle_atom_site_label_2
_geom_angle_atom_site_label_3
_geom_angle
C6 O1 C3 96.88(15)
C9 N1 C8 127.19(17)
C9 N1 C7 120.21(17)
C8 N1 C7 112.59(16)
C4 O2 C5 60.40(15)
O3 C9 N1 123.6(2)
O3 C9 O4 125.62(19)
N1 C9 O4 110.82(18)
C8 C1 C2 118.4(2)
C8 C1 C6 101.95(16)
C2 C1 C6 102.96(17)
C8 C1 Cl1 108.77(16)
C2 C1 Cl1 113.45(17)
C6 C1 Cl1 110.36(14)
C9 O4 C10 120.50(18)
N1 C7 C6 103.57(16)
N1 C7 H7B 109.3(13)
C6 C7 H7B 112.7(13)
N1 C7 H7A 111.6(13)
C6 C7 H7A 109.4(13)
H7B C7 H7A 110.1(19)
O1 C3 C4 101.94(19)
O1 C3 C2 102.19(18)
C4 C3 C2 107.8(2)
O1 C3 H3 107.8(16)
C4 C3 H3 115.5(16)
C2 C3 H3 119.3(16)
O2 C5 C4 59.71(15)
O2 C5 C6 114.0(2)
C4 C5 C6 102.9(2)
O2 C5 H5 117.6(15)
C4 C5 H5 124.9(15)
C6 C5 H5 122.0(14)
O1 C6 C7 112.54(17)
O1 C6 C5 102.24(16)
C7 C6 C5 124.24(19)
O1 C6 C1 99.80(15)
C7 C6 C1 106.95(16)
C5 C6 C1 108.39(16)
N1 C8 C1 103.32(17)
N1 C8 H8B 111.1(14)
C1 C8 H8B 112.2(15)
N1 C8 H8A 112.0(14)
C1 C8 H8A 109.9(14)
H8B C8 H8A 108(2)
O4 C10 C12 110.0(2)
O4 C10 C11 110.0(2)
C12 C10 C11 112.7(3)
O4 C10 C13 102.1(2)
C12 C10 C13 111.1(3)
C11 C10 C13 110.5(3)
C3 C2 C1 100.05(18)
C3 C2 H2B 111.4(16)
C1 C2 H2B 109.0(16)
C3 C2 H2A 112.4(14)
C1 C2 H2A 111.5(15)
H2B C2 H2A 112(2)
O2 C4 C5 59.88(15)
O2 C4 C3 113.7(2)
C5 C4 C3 104.00(19)
O2 C4 H4 118.0(15)
C5 C4 H4 122.9(15)
C3 C4 H4 122.2(15)
C10 C13 H13A 109.5
C10 C13 H13B 109.5
H13A C13 H13B 109.5
C10 C13 H13C 109.5
H13A C13 H13C 109.5
H13B C13 H13C 109.5
C10 C12 H12A 109.5
C10 C12 H12B 109.5
H12A C12 H12B 109.5
C10 C12 H12C 109.5
H12A C12 H12C 109.5
H12B C12 H12C 109.5
C10 C11 H11A 109.5
C10 C11 H11B 109.5
H11A C11 H11B 109.5
C10 C11 H11C 109.5
H11A C11 H11C 109.5
H11B C11 H11C 109.5

loop_
_geom_bond_atom_site_label_1
_geom_bond_atom_site_label_2
_geom_bond_distance
Cl1 C1 1.800(2)
O3 C9 1.210(3)
O1 C6 1.432(2)
O1 C3 1.446(3)
N1 C9 1.339(3)
N1 C8 1.453(3)
N1 C7 1.459(3)
O2 C4 1.440(3)
O2 C5 1.442(3)
C9 O4 1.342(3)
C1 C8 1.514(3)
C1 C2 1.538(3)
C1 C6 1.548(3)
O4 C10 1.463(3)
C7 C6 1.501(3)
C7 H7B 0.98(2)
C7 H7A 0.99(3)
C3 C4 1.509(4)
C3 C2 1.536(4)
C3 H3 0.95(3)
C5 C4 1.450(3)
C5 C6 1.516(3)
C5 H5 0.96(3)
C8 H8B 0.93(2)
C8 H8A 0.96(3)
C10 C12 1.502(4)
C10 C11 1.502(4)
C10 C13 1.508(4)
C2 H2B 0.96(3)
C2 H2A 0.96(3)
C4 H4 0.93(2)
C13 H13A 0.9600
C13 H13B 0.9600
C13 H13C 0.9600
C12 H12A 0.9600
C12 H12B 0.9600
C12 H12C 0.9600
C11 H11A 0.9600
C11 H11B 0.9600
C11 H11C 0.9600

loop_
_geom_torsion_atom_site_label_1
_geom_torsion_atom_site_label_2
_geom_torsion_atom_site_label_3
_geom_torsion_atom_site_label_4
_geom_torsion
C8 N1 C9 O3 178.8(2)
C7 N1 C9 O3 -0.4(3)
C8 N1 C9 O4 -0.8(3)
C7 N1 C9 O4 179.98(19)
O3 C9 O4 C10 -4.9(4)
N1 C9 O4 C10 174.7(2)
C9 N1 C7 C6 172.53(19)
C8 N1 C7 C6 -6.8(3)
C6 O1 C3 C4 -52.72(19)
C6 O1 C3 C2 58.7(2)
C4 O2 C5 C6 -91.3(2)
C3 O1 C6 C7 -170.96(18)
C3 O1 C6 C5 53.53(19)
C3 O1 C6 C1 -57.89(17)
N1 C7 C6 O1 93.4(2)
N1 C7 C6 C5 -142.5(2)
N1 C7 C6 C1 -15.2(2)
O2 C5 C6 O1 28.3(2)
C4 C5 C6 O1 -34.1(2)
O2 C5 C6 C7 -100.2(2)
C4 C5 C6 C7 -162.5(2)
O2 C5 C6 C1 133.09(19)
C4 C5 C6 C1 70.8(2)
C8 C1 C6 O1 -86.96(18)
C2 C1 C6 O1 36.2(2)
Cl1 C1 C6 O1 157.62(12)
C8 C1 C6 C7 30.4(2)
C2 C1 C6 C7 153.6(2)
Cl1 C1 C6 C7 -85.05(19)
C8 C1 C6 C5 166.53(18)
C2 C1 C6 C5 -70.3(2)
Cl1 C1 C6 C5 51.11(19)
C9 N1 C8 C1 -153.1(2)
C7 N1 C8 C1 26.1(3)
C2 C1 C8 N1 -145.2(2)
C6 C1 C8 N1 -33.1(2)
Cl1 C1 C8 N1 83.45(19)
C9 O4 C10 C12 64.0(3)
C9 O4 C10 C11 -60.7(3)
C9 O4 C10 C13 -178.0(3)
O1 C3 C2 C1 -34.1(3)
C4 C3 C2 C1 72.8(2)
C8 C1 C2 C3 110.3(2)
C6 C1 C2 C3 -1.2(2)
Cl1 C1 C2 C3 -120.42(19)
C5 O2 C4 C3 92.9(2)
C6 C5 C4 O2 110.41(19)
O2 C5 C4 C3 -109.5(2)
C6 C5 C4 C3 0.9(2)
O1 C3 C4 O2 -30.8(2)
C2 C3 C4 O2 -137.96(19)
O1 C3 C4 C5 32.1(2)
C2 C3 C4 C5 -75.0(2)
